data_4330879
loop_
_publ_author_name
'Tetsuro Kusamoto'
'Hiroshi M. Yamamoto'
'Naoya Tajima'
'Yugo Oshima'
'Satoshi Yamashita'
'Reizo Kato'

_publ_contact_author_address
;
Riken
Wako Saitama 351-0198
Japan 
;
_publ_contact_author_email kusamoto@riken.jp
_publ_contact_author_name 'Tetsuro Kusamoto'
_publ_section_title
;
 Bilayer Mott System Based on Ni(dmit)2 (dmit =
 1,3-dithiole-2-thione-4,5-dithiolate) Anion Radicals: Two Isostructural
 Salts Exhibit Contrasting Magnetic Behavior
;
_journal_name_full 'Inorganic Chemistry'
_journal_page_first 11645
_journal_page_last 11654
_journal_paper_doi 10.1021/ic301552z
_journal_volume 51
_journal_year 2012
_chemical_formula_sum 'C7 H10 Br3 N O'
_chemical_formula_weight 363.89
_space_group_IT_number 2
_symmetry_cell_setting triclinic
_symmetry_space_group_name_Hall '-P 1'
_symmetry_space_group_name_H-M 'P -1'
_audit_creation_date 2012-05-11T17:52:17-00:00
_audit_creation_method 'WinGX routine CIF_UPDATE'
_cell_angle_alpha 90.238(11)
_cell_angle_beta 109.523(11)
_cell_angle_gamma 89.239(10)
_cell_formula_units_Z 4
_cell_length_a 11.530(5)
_cell_length_b 13.106(7)
_cell_length_c 7.787(4)
_cell_measurement_reflns_used 2409
_cell_measurement_temperature 293(2)
_cell_measurement_theta_max 27.4449
_cell_measurement_theta_min 3.1084
_cell_volume 1109.0(10)
_computing_structure_refinement 'SHELXL-97 (Sheldrick, 1997)'
_diffrn_ambient_temperature 293.1500
_diffrn_measured_fraction_theta_full 0.98
_diffrn_measured_fraction_theta_max 0.959
_diffrn_measurement_device
;
Mercury CCD (2x2 bin mode)
;
_diffrn_measurement_method dtprofit.ref
_diffrn_radiation_detector CCD
_diffrn_radiation_monochromator 'Graphite Monochromator'
_diffrn_radiation_source 'Rotating Anode'
_diffrn_radiation_type MoK\a
_diffrn_radiation_wavelength 0.71073
_diffrn_reflns_av_R_equivalents 0.0309
_diffrn_reflns_limit_h_max 14
_diffrn_reflns_limit_h_min -14
_diffrn_reflns_limit_k_max 16
_diffrn_reflns_limit_k_min -17
_diffrn_reflns_limit_l_max 6
_diffrn_reflns_limit_l_min -10
_diffrn_reflns_number 11116
_diffrn_reflns_theta_full 25
_diffrn_reflns_theta_max 27.49
_diffrn_reflns_theta_min 3.11
_exptl_absorpt_coefficient_mu 10.872
_exptl_absorpt_correction_T_max 1.0000
_exptl_absorpt_correction_T_min 0.4712
_exptl_absorpt_correction_type multi-scan
_exptl_absorpt_process_details 'Jacobson, R. (1998) Private communication'
_exptl_crystal_colour Colorless
_exptl_crystal_density_diffrn 2.18
_exptl_crystal_description Prism
_exptl_crystal_F_000 688
_exptl_crystal_size_max 0.4
_exptl_crystal_size_mid 0.1
_exptl_crystal_size_min 0.1
_refine_diff_density_max 0.571
_refine_diff_density_min -0.565
_refine_ls_extinction_method none
_refine_ls_goodness_of_fit_ref 0.999
_refine_ls_hydrogen_treatment mixed
_refine_ls_matrix_type full
_refine_ls_number_parameters 231
_refine_ls_number_reflns 4860
_refine_ls_number_restraints 4
_refine_ls_restrained_S_all 0.998
_refine_ls_R_factor_gt 0.0378
_refine_ls_shift/su_max 0.002
_refine_ls_structure_factor_coef Fsqd
_refine_ls_weighting_details 'calc w=1/[\s^2^(Fo^2^)+(0.0356P)^2^+0.0000P] where P=(Fo^2^+2Fc^2^)/3'
_refine_ls_weighting_scheme calc
_refine_ls_wR_factor_ref 0.0891
_reflns_number_gt 3215
_reflns_number_total 4860
_reflns_threshold_expression >2sigma(I)
_cod_data_source_file ic301552z_si_001_1.cif
_cod_data_source_block 25DBP-Br-H2O
_cod_original_cell_volume 1108.9(9)
_cod_original_sg_symbol_Hall -P1
_cod_database_code 4330879

loop_
_symmetry_equiv_pos_as_xyz
'x, y, z'
'-x, -y, -z'

loop_
_atom_site_label
_atom_site_type_symbol
_atom_site_fract_x
_atom_site_fract_y
_atom_site_fract_z
_atom_site_U_iso_or_equiv
_atom_site_adp_type
_atom_site_occupancy
_atom_site_calc_flag
_atom_site_refinement_flags
C6 C 0.0859(4) 1.5826(4) -0.1601(6) 0.0487(13) Uani 1 d .
H4 H 0.1128 1.6463 -0.0961 0.058 Uiso 1 calc R
H5 H 0.0579 1.539 -0.0819 0.058 Uiso 1 calc R
C7 C -0.0192(5) 1.6038(4) -0.3332(7) 0.0605(15) Uani 1 d .
H8 H -0.0469 1.5407 -0.3958 0.091 Uiso 1 calc R
H7 H 0.0079 1.6479 -0.4099 0.091 Uiso 1 calc R
H6 H -0.0856 1.6361 -0.3045 0.091 Uiso 1 calc R
C13 C 0.8676(4) 0.8727(4) -0.2810(6) 0.0467(13) Uani 1 d .
H13 H 0.9073 0.9195 -0.3394 0.056 Uiso 1 calc R
H12 H 0.8511 0.8102 -0.3517 0.056 Uiso 1 calc R
C14 C 0.9531(5) 0.8495(4) -0.0899(7) 0.0636(15) Uani 1 d .
H16 H 0.9191 0.796 -0.0382 0.095 Uiso 1 calc R
H15 H 0.9623 0.9097 -0.016 0.095 Uiso 1 calc R
H14 H 1.032 0.8282 -0.0942 0.095 Uiso 1 calc R
O1 O 0.9631(4) 1.1348(4) -0.3823(6) 0.0675(11) Uani 1 d D
O2 O -0.0566(4) 1.3380(3) -0.2502(7) 0.0738(12) Uani 1 d D
H18 H 0.926(5) 1.105(4) -0.476(5) 0.089 Uiso 1 d D
H17 H 1.033(3) 1.111(4) -0.360(8) 0.089 Uiso 1 d D
H20 H -0.124(3) 1.365(4) -0.266(8) 0.089 Uiso 1 d D
H19 H -0.067(6) 1.281(2) -0.292(8) 0.089 Uiso 1 d D
C5 C 0.1978(4) 1.4304(4) -0.1948(6) 0.0395(11) Uani 1 d .
H3 H 0.1357 1.3942 -0.1719 0.047 Uiso 1 calc R
C1 C 0.2826(4) 1.5862(4) -0.2275(5) 0.0396(12) Uani 1 d .
C2 C 0.3797(4) 1.5362(4) -0.2556(6) 0.0485(13) Uani 1 d .
H1 H 0.442 1.5735 -0.2758 0.058 Uiso 1 calc R
C3 C 0.3859(4) 1.4317(4) -0.2541(6) 0.0463(12) Uani 1 d .
H2 H 0.4519 1.3974 -0.2724 0.056 Uiso 1 calc R
C4 C 0.2920(4) 1.3789(4) -0.2247(5) 0.0365(11) Uani 1 d .
C10 C 0.5427(4) 1.0161(4) -0.2557(6) 0.0516(14) Uani 1 d .
H10 H 0.4726 1.0487 -0.2477 0.062 Uiso 1 calc R
C11 C 0.6407(4) 1.0719(4) -0.2691(6) 0.0393(11) Uani 1 d .
C12 C 0.7412(4) 1.0214(4) -0.2804(5) 0.0404(12) Uani 1 d .
H11 H 0.8068 1.0587 -0.29 0.049 Uiso 1 calc R
C8 C 0.6545(4) 0.8618(4) -0.2670(6) 0.0398(11) Uani 1 d .
C9 C 0.5518(4) 0.9119(4) -0.2547(6) 0.0485(13) Uani 1 d .
H9 H 0.4867 0.8738 -0.2454 0.058 Uiso 1 calc R
N1 N 0.1926(3) 1.5317(3) -0.1978(4) 0.0367(9) Uani 1 d .
N2 N 0.7490(3) 0.9188(3) -0.2781(5) 0.0390(9) Uani 1 d .
Br1 Br 0.27199(5) 1.72885(4) -0.23545(7) 0.05534(17) Uani 1 d .
Br2 Br 0.28702(5) 1.23451(4) -0.22778(7) 0.04987(15) Uani 1 d .
Br3 Br 0.66441(5) 0.71942(4) -0.27358(7) 0.04967(15) Uani 1 d .
Br4 Br 0.63907(5) 1.21510(4) -0.27971(7) 0.05361(16) Uani 1 d .
Br5 Br -0.31051(5) 1.47255(4) -0.26872(7) 0.04950(15) Uani 1 d .
Br6 Br 0.22271(5) 0.98247(4) -0.24984(7) 0.05400(16) Uani 1 d .

loop_
_atom_site_aniso_label
_atom_site_aniso_U_11
_atom_site_aniso_U_22
_atom_site_aniso_U_33
_atom_site_aniso_U_23
_atom_site_aniso_U_13
_atom_site_aniso_U_12
C6 0.051(3) 0.046(3) 0.060(3) 0.001(3) 0.033(3) 0.007(3)
C7 0.040(3) 0.056(4) 0.083(4) -0.003(3) 0.019(3) 0.011(3)
C13 0.051(3) 0.029(3) 0.069(3) 0.006(2) 0.033(3) 0.008(2)
C14 0.048(3) 0.062(4) 0.069(3) -0.001(3) 0.003(3) 0.006(3)
O1 0.051(3) 0.068(3) 0.078(3) -0.024(2) 0.015(2) -0.002(2)
O2 0.050(3) 0.060(3) 0.119(3) -0.014(3) 0.038(3) -0.003(2)
C5 0.042(3) 0.035(3) 0.044(2) 0.003(2) 0.017(2) -0.001(2)
C1 0.044(3) 0.040(3) 0.036(2) -0.002(2) 0.014(2) -0.003(2)
C2 0.040(3) 0.046(4) 0.065(3) 0.000(3) 0.024(3) -0.008(3)
C3 0.038(3) 0.044(4) 0.060(3) -0.006(3) 0.021(2) 0.002(3)
C4 0.036(3) 0.034(3) 0.038(2) -0.003(2) 0.011(2) 0.000(2)
C10 0.041(3) 0.049(4) 0.068(3) -0.001(3) 0.022(3) 0.006(3)
C11 0.041(3) 0.035(3) 0.042(2) -0.003(2) 0.014(2) -0.002(2)
C12 0.038(3) 0.040(3) 0.045(3) -0.001(2) 0.015(2) -0.004(2)
C8 0.039(3) 0.038(3) 0.042(2) 0.000(2) 0.013(2) -0.003(2)
C9 0.042(3) 0.042(4) 0.064(3) -0.002(3) 0.019(3) -0.009(3)
N1 0.037(2) 0.035(2) 0.040(2) 0.0029(18) 0.0153(18) 0.0037(19)
N2 0.043(2) 0.035(3) 0.040(2) 0.0034(18) 0.0164(19) 0.002(2)
Br1 0.0634(4) 0.0335(3) 0.0707(3) 0.0009(3) 0.0243(3) -0.0054(3)
Br2 0.0573(3) 0.0332(3) 0.0619(3) -0.0026(2) 0.0238(3) 0.0031(3)
Br3 0.0563(3) 0.0338(3) 0.0595(3) -0.0006(2) 0.0200(3) -0.0047(3)
Br4 0.0559(3) 0.0335(3) 0.0722(3) -0.0014(3) 0.0227(3) 0.0052(3)
Br5 0.0451(3) 0.0406(3) 0.0617(3) 0.0014(3) 0.0165(3) 0.0030(3)
Br6 0.0530(3) 0.0349(3) 0.0691(3) -0.0009(3) 0.0136(3) -0.0015(3)

loop_
_atom_type_symbol
_atom_type_description
_atom_type_scat_dispersion_real
_atom_type_scat_dispersion_imag
_atom_type_scat_source
C C 0.0033 0.0016 'International Tables Vol C Tables 4.2.6.8 and 6.1.1.4'
H H 0 0 'International Tables Vol C Tables 4.2.6.8 and 6.1.1.4'
N N 0.0061 0.0033 'International Tables Vol C Tables 4.2.6.8 and 6.1.1.4'
Br Br -0.2901 2.4595 'International Tables Vol C Tables 4.2.6.8 and 6.1.1.4'
O O 0.0106 0.006 'International Tables Vol C Tables 4.2.6.8 and 6.1.1.4'

loop_
_geom_angle_atom_site_label_1
_geom_angle_atom_site_label_2
_geom_angle_atom_site_label_3
_geom_angle
N1 C6 C7 111.6(4)
N1 C6 H4 109.3
C7 C6 H4 109.3
N1 C6 H5 109.3
C7 C6 H5 109.3
H4 C6 H5 108
C6 C7 H8 109.5
C6 C7 H7 109.5
H8 C7 H7 109.5
C6 C7 H6 109.5
H8 C7 H6 109.5
H7 C7 H6 109.5
N2 C13 C14 111.1(4)
N2 C13 H13 109.4
C14 C13 H13 109.4
N2 C13 H12 109.4
C14 C13 H12 109.4
H13 C13 H12 108
C13 C14 H16 109.5
C13 C14 H15 109.5
H16 C14 H15 109.5
C13 C14 H14 109.5
H16 C14 H14 109.5
H15 C14 H14 109.5
H18 O1 H17 101(6)
H20 O2 H19 109(6)
N1 C5 C4 121.2(4)
N1 C5 H3 119.4
C4 C5 H3 119.4
N1 C1 C2 119.5(5)
N1 C1 Br1 119.9(3)
C2 C1 Br1 120.5(3)
C1 C2 C3 120.5(4)
C1 C2 H1 119.7
C3 C2 H1 119.7
C2 C3 C4 118.3(4)
C2 C3 H2 120.9
C4 C3 H2 120.9
C5 C4 C3 119.9(5)
C5 C4 Br2 117.8(3)
C3 C4 Br2 122.3(4)
C9 C10 C11 118.3(5)
C9 C10 H10 120.8
C11 C10 H10 120.8
C12 C11 C10 119.0(5)
C12 C11 Br4 118.0(3)
C10 C11 Br4 123.0(4)
N2 C12 C11 122.0(4)
N2 C12 H11 119
C11 C12 H11 119
N2 C8 C9 118.1(4)
N2 C8 Br3 120.0(3)
C9 C8 Br3 121.8(3)
C10 C9 C8 121.9(4)
C10 C9 H9 119
C8 C9 H9 119
C5 N1 C1 120.6(4)
C5 N1 C6 117.6(3)
C1 N1 C6 121.8(4)
C12 N2 C8 120.6(4)
C12 N2 C13 116.7(4)
C8 N2 C13 122.6(4)

loop_
_geom_bond_atom_site_label_1
_geom_bond_atom_site_label_2
_geom_bond_distance
C6 N1 1.504(5)
C6 C7 1.505(7)
C6 H4 0.97
C6 H5 0.97
C7 H8 0.96
C7 H7 0.96
C7 H6 0.96
C13 N2 1.495(6)
C13 C14 1.515(6)
C13 H13 0.97
C13 H12 0.97
C14 H16 0.96
C14 H15 0.96
C14 H14 0.96
O1 H18 0.815(19)
O1 H17 0.820(19)
O2 H20 0.818(19)
O2 H19 0.814(19)
C5 N1 1.328(6)
C5 C4 1.357(6)
C5 H3 0.93
C1 N1 1.349(5)
C1 C2 1.369(6)
C1 Br1 1.872(5)
C2 C3 1.370(7)
C2 H1 0.93
C3 C4 1.375(6)
C3 H2 0.93
C4 Br2 1.893(5)
C10 C9 1.368(7)
C10 C11 1.386(6)
C10 H10 0.93
C11 C12 1.355(6)
C11 Br4 1.879(5)
C12 N2 1.345(6)
C12 H11 0.93
C8 N2 1.356(5)
C8 C9 1.377(6)
C8 Br3 1.870(5)
C9 H9 0.93
